data_2210169
loop_
_publ_author_name
'Ming-Qi Li'
'Lin-Hai Jing'

_publ_section_title
;
 <i>N</i>,<i>N</i>'-Diphenylnaphthalene-1,4-dicarboxamide
 dimethylacetamide disolvate
;
_journal_coeditor_code CI2142
_journal_issue 9
_journal_name_full 'Acta Crystallographica Section E'
_journal_page_first o3877
_journal_page_last o3878
_journal_paper_doi 10.1107/S1600536806031874
_journal_volume 62
_journal_year 2006
_chemical_formula_iupac 'C24 H18 N2 O2, 2C4 H9 N O'
_chemical_formula_moiety 'C24 H18 N2 O2, 2C4 H9 N O'
_chemical_formula_sum 'C32 H36 N4 O4'
_chemical_formula_weight 540.65
_chemical_name_systematic
;
N,N'-Diphenylnaphthalene-1,4-dicarboxamide dimethylacetamide disolvate
;
_space_group_IT_number 14
_symmetry_cell_setting monoclinic
_symmetry_space_group_name_Hall '-P 2ybc'
_symmetry_space_group_name_H-M 'P 1 21/c 1'
_atom_sites_solution_hydrogens geom
_atom_sites_solution_primary direct
_atom_sites_solution_secondary difmap
_audit_creation_method SHELXL-97
_cell_angle_alpha 90.00
_cell_angle_beta 108.1730(10)
_cell_angle_gamma 90.00
_cell_formula_units_Z 4
_cell_length_a 12.3070(3)
_cell_length_b 20.1236(6)
_cell_length_c 12.1210(4)
_cell_measurement_reflns_used 22278
_cell_measurement_temperature 153(2)
_cell_measurement_theta_max 27.51
_cell_measurement_theta_min 3.02
_cell_volume 2852.16(15)
_computing_cell_refinement RAPID-AUTO
_computing_data_collection 'RAPID-AUTO (Rigaku, 2004)'
_computing_data_reduction RAPID-AUTO
_computing_molecular_graphics 'XP in SHELXTL (Bruker, 1997)'
_computing_publication_material SHELXL97
_computing_structure_refinement 'SHELXL97 (Sheldrick, 1997)'
_computing_structure_solution 'SHELXS97 (Sheldrick, 1997)'
_diffrn_ambient_temperature 153(2)
_diffrn_measured_fraction_theta_full 0.999
_diffrn_measured_fraction_theta_max 0.999
_diffrn_measurement_device_type 'Rigaku R-AXIS RAPID'
_diffrn_measurement_method \w
_diffrn_radiation_monochromator graphite
_diffrn_radiation_source 'Rotating Anode'
_diffrn_radiation_type MoK\a
_diffrn_radiation_wavelength 0.71073
_diffrn_reflns_av_R_equivalents 0.0162
_diffrn_reflns_av_sigmaI/netI 0.0132
_diffrn_reflns_limit_h_max 15
_diffrn_reflns_limit_h_min -14
_diffrn_reflns_limit_k_max 25
_diffrn_reflns_limit_k_min -26
_diffrn_reflns_limit_l_max 15
_diffrn_reflns_limit_l_min -15
_diffrn_reflns_number 27820
_diffrn_reflns_theta_full 27.48
_diffrn_reflns_theta_max 27.48
_diffrn_reflns_theta_min 3.02
_diffrn_standards_decay_% 0
_diffrn_standards_interval_count 0
_diffrn_standards_interval_time 0
_diffrn_standards_number 0
_exptl_absorpt_coefficient_mu 0.084
_exptl_absorpt_correction_type none
_exptl_crystal_colour colourless
_exptl_crystal_density_diffrn 1.259
_exptl_crystal_density_method 'not measured'
_exptl_crystal_description Block
_exptl_crystal_F_000 1152
_exptl_crystal_size_max 0.57
_exptl_crystal_size_mid 0.32
_exptl_crystal_size_min 0.28
_refine_diff_density_max 0.427
_refine_diff_density_min -0.429
_refine_ls_extinction_coef 0.0086(11)
_refine_ls_extinction_expression Fc^*^=kFc[1+0.001xFc^2^\l^3^/sin(2\q)]^-1/4^
_refine_ls_extinction_method SHELXL97
_refine_ls_goodness_of_fit_ref 1.001
_refine_ls_hydrogen_treatment mixed
_refine_ls_matrix_type full
_refine_ls_number_parameters 480
_refine_ls_number_reflns 6539
_refine_ls_number_restraints 68
_refine_ls_restrained_S_all 1.006
_refine_ls_R_factor_all 0.0510
_refine_ls_R_factor_gt 0.0436
_refine_ls_shift/su_max 0.001
_refine_ls_shift/su_mean 0.000
_refine_ls_structure_factor_coef Fsqd
_refine_ls_weighting_details 'calc w=1/[\s^2^(Fo^2^)+(0.076P)^2^+0.58P] where P=(Fo^2^+2Fc^2^)/3'
_refine_ls_weighting_scheme calc
_refine_ls_wR_factor_gt 0.1226
_refine_ls_wR_factor_ref 0.1295
_reflns_number_gt 5513
_reflns_number_total 6539
_reflns_threshold_expression I>2\s(I)
_cod_data_source_file ci2142.cif
_cod_data_source_block I
_cod_original_cell_volume 2852.16(14)
_cod_original_sg_symbol_H-M 'P 21/c'
_cod_database_code 2210169
_cod_database_fobs_code 2210169

loop_
_symmetry_equiv_pos_as_xyz
'x, y, z'
'-x, y+1/2, -z+1/2'
'-x, -y, -z'
'x, -y-1/2, z-1/2'

loop_
_atom_site_type_symbol
_atom_site_label
_atom_site_fract_x
_atom_site_fract_y
_atom_site_fract_z
_atom_site_U_iso_or_equiv
_atom_site_adp_type
_atom_site_calc_flag
_atom_site_refinement_flags
_atom_site_occupancy
_atom_site_disorder_assembly
_atom_site_disorder_group
O O1 0.62248(8) 0.61197(5) 0.75840(10) 0.0540(3) Uani d . 1 . .
O O2 0.02488(9) 0.59647(7) 0.74266(14) 0.0860(5) Uani d . 1 . .
N N1 0.59603(8) 0.50586(5) 0.81157(9) 0.0351(2) Uani d . 1 . .
N N2 0.04372(8) 0.68257(5) 0.62966(10) 0.0402(2) Uani d . 1 . .
C C1 0.43546(9) 0.58009(5) 0.75415(10) 0.0341(2) Uani d . 1 . .
C C2 0.40371(10) 0.62120(6) 0.82865(12) 0.0435(3) Uani d . 1 . .
H H2 0.4604 0.6389 0.8945 0.052 Uiso calc R 1 . .
C C3 0.28821(10) 0.63758(6) 0.80880(12) 0.0439(3) Uani d . 1 . .
H H3 0.2675 0.6663 0.8612 0.053 Uiso calc R 1 . .
C C4 0.20527(9) 0.61251(6) 0.71460(10) 0.0361(3) Uani d . 1 . .
C C5 0.15114(10) 0.54014(8) 0.53947(11) 0.0488(3) Uani d . 1 . .
H H5 0.0726 0.5502 0.5258 0.059 Uiso calc R 1 . .
C C6 0.18166(12) 0.49861(10) 0.46580(12) 0.0597(4) Uani d . 1 . .
H H6 0.1244 0.4796 0.4019 0.072 Uiso calc R 1 . .
C C7 0.29779(12) 0.48355(9) 0.48364(12) 0.0560(4) Uani d . 1 . .
H H7 0.3186 0.4550 0.4311 0.067 Uiso calc R 1 . .
C C8 0.38039(10) 0.50993(7) 0.57613(11) 0.0434(3) Uani d . 1 . .
H H8 0.4584 0.4995 0.5873 0.052 Uiso calc R 1 . .
C C9 0.35189(9) 0.55264(6) 0.65583(10) 0.0347(2) Uani d . 1 . .
C C10 0.23440(9) 0.56879(6) 0.63648(10) 0.0365(3) Uani d . 1 . .
C C11 0.56100(9) 0.56762(6) 0.77466(10) 0.0346(2) Uani d . 1 . .
C C12 0.70863(9) 0.47999(5) 0.84343(10) 0.0325(2) Uani d . 1 . .
C C13 0.80031(9) 0.51262(6) 0.82356(10) 0.0345(2) Uani d . 1 . .
H H13 0.7894 0.5544 0.7851 0.041 Uiso calc R 1 . .
C C14 0.90809(10) 0.48352(6) 0.86058(12) 0.0409(3) Uani d . 1 . .
H H14 0.9708 0.5055 0.8466 0.049 Uiso calc R 1 . .
C C15 0.92515(10) 0.42327(7) 0.91723(13) 0.0465(3) Uani d . 1 . .
H H15 0.9994 0.4041 0.9429 0.056 Uiso calc R 1 . .
C C16 0.83370(11) 0.39072(7) 0.93663(14) 0.0484(3) Uani d . 1 . .
H H16 0.8452 0.3491 0.9757 0.058 Uiso calc R 1 . .
C C17 0.72561(10) 0.41864(6) 0.89923(12) 0.0409(3) Uani d . 1 . .
H H17 0.6628 0.3959 0.9117 0.049 Uiso calc R 1 . .
C C18 0.08195(10) 0.62954(6) 0.69777(11) 0.0405(3) Uani d . 1 . .
C C19 -0.06562(10) 0.71257(6) 0.59923(11) 0.0376(3) Uani d . 1 . .
C C20 -0.14923(11) 0.69495(7) 0.64944(13) 0.0450(3) Uani d . 1 . .
H H20 -0.1349 0.6610 0.7066 0.054 Uiso calc R 1 . .
C C21 -0.25376(11) 0.72780(7) 0.61470(14) 0.0504(3) Uani d . 1 . .
H H21 -0.3114 0.7156 0.6478 0.060 Uiso calc R 1 . .
C C22 -0.27510(11) 0.77783(7) 0.53291(14) 0.0498(3) Uani d . 1 . .
H H22 -0.3465 0.8003 0.5110 0.060 Uiso calc R 1 . .
C C23 -0.19218(11) 0.79518(6) 0.48292(13) 0.0469(3) Uani d . 1 . .
H H23 -0.2068 0.8294 0.4263 0.056 Uiso calc R 1 . .
C C24 -0.08768(10) 0.76252(6) 0.51557(12) 0.0418(3) Uani d . 1 . .
H H24 -0.0310 0.7743 0.4808 0.050 Uiso calc R 1 . .
O O3 0.43460(16) 0.4117(3) 0.8494(4) 0.0467(14) Uani d PD 0.705(3) A 1
N N3 0.24314(11) 0.41615(7) 0.79322(13) 0.0382(4) Uani d PD 0.705(3) A 1
C C25 0.3342(4) 0.3439(3) 0.6893(5) 0.0590(10) Uani d PD 0.705(3) A 1
H H25A 0.4115 0.3305 0.6918 0.059 Uiso calc PR 0.705(3) A 1
H H25B 0.2949 0.3640 0.6138 0.059 Uiso calc PR 0.705(3) A 1
H H25C 0.2915 0.3047 0.7007 0.059 Uiso calc PR 0.705(3) A 1
C C26 0.34136(14) 0.39316(9) 0.78341(16) 0.0393(5) Uani d PD 0.705(3) A 1
C C27 0.2451(3) 0.4613(3) 0.8886(5) 0.0515(8) Uani d PD 0.705(3) A 1
H H27A 0.2329 0.4359 0.9527 0.052 Uiso calc PR 0.705(3) A 1
H H27B 0.1844 0.4945 0.8614 0.052 Uiso calc PR 0.705(3) A 1
H H27C 0.3194 0.4837 0.9157 0.052 Uiso calc PR 0.705(3) A 1
C C28 0.1299(2) 0.3935(4) 0.7241(6) 0.0582(12) Uani d PD 0.705(3) A 1
H H28A 0.1333 0.3761 0.6498 0.058 Uiso calc PR 0.705(3) A 1
H H28B 0.0762 0.4308 0.7100 0.058 Uiso calc PR 0.705(3) A 1
H H28C 0.1042 0.3584 0.7661 0.058 Uiso calc PR 0.705(3) A 1
O O4 0.8142(2) 0.26835(18) 0.4959(2) 0.0577(7) Uani d PD 0.704(3) B 1
N N4 0.64339(13) 0.29527(8) 0.51089(16) 0.0485(5) Uani d PD 0.704(3) B 1
C C29 0.8122(3) 0.3293(3) 0.6640(5) 0.0918(13) Uani d PD 0.704(3) B 1
H H29A 0.8951 0.3226 0.6872 0.092 Uiso calc PR 0.704(3) B 1
H H29B 0.7822 0.3105 0.7233 0.092 Uiso calc PR 0.704(3) B 1
H H29C 0.7952 0.3769 0.6558 0.092 Uiso calc PR 0.704(3) B 1
C C30 0.75729(15) 0.29539(9) 0.55061(19) 0.0487(6) Uani d PD 0.704(3) B 1
C C31 0.5849(4) 0.2620(3) 0.4001(4) 0.0755(16) Uani d PD 0.704(3) B 1
H H31A 0.6408 0.2512 0.3602 0.076 Uiso calc PR 0.704(3) B 1
H H31B 0.5264 0.2917 0.3512 0.076 Uiso calc PR 0.704(3) B 1
H H31C 0.5488 0.2211 0.4151 0.076 Uiso calc PR 0.704(3) B 1
C C32 0.5678(2) 0.32415(19) 0.5703(4) 0.0640(7) Uani d PD 0.704(3) B 1
H H32A 0.5310 0.2885 0.6007 0.064 Uiso calc PR 0.704(3) B 1
H H32B 0.5092 0.3512 0.5154 0.064 Uiso calc PR 0.704(3) B 1
H H32C 0.6127 0.3521 0.6346 0.064 Uiso calc PR 0.704(3) B 1
O O3' 0.4394(3) 0.4140(8) 0.8513(12) 0.070(5) Uani d PD 0.295(3) A 2
N N3' 0.2631(3) 0.38720(18) 0.7384(3) 0.0418(11) Uani d PD 0.295(3) A 2
C C25' 0.2824(8) 0.4626(6) 0.8976(10) 0.067(3) Uani d PD 0.295(3) A 2
H H25D 0.2185 0.4388 0.9116 0.067 Uiso calc PR 0.295(3) A 2
H H25E 0.2544 0.5039 0.8556 0.067 Uiso calc PR 0.295(3) A 2
H H25F 0.3399 0.4730 0.9721 0.067 Uiso calc PR 0.295(3) A 2
C C26' 0.3349(3) 0.42002(19) 0.8270(3) 0.0388(12) Uani d PD 0.295(3) A 2
C C27' 0.3098(8) 0.3429(8) 0.6681(12) 0.076(4) Uani d PD 0.295(3) A 2
H H27D 0.3754 0.3643 0.6533 0.076 Uiso calc PR 0.295(3) A 2
H H27E 0.2507 0.3337 0.5941 0.076 Uiso calc PR 0.295(3) A 2
H H27F 0.3343 0.3011 0.7101 0.076 Uiso calc PR 0.295(3) A 2
C C28' 0.1394(3) 0.3850(8) 0.7137(13) 0.056(3) Uani d PD 0.295(3) A 2
H H28D 0.1143 0.3387 0.7113 0.056 Uiso calc PR 0.295(3) A 2
H H28E 0.1022 0.4062 0.6386 0.056 Uiso calc PR 0.295(3) A 2
H H28F 0.1185 0.4088 0.7748 0.056 Uiso calc PR 0.295(3) A 2
O O4' 0.7812(4) 0.2610(4) 0.4469(6) 0.0586(17) Uani d PD 0.296(3) B 2
N N4' 0.6993(3) 0.3136(2) 0.5649(3) 0.0579(13) Uani d PD 0.296(3) B 2
C C29' 0.5783(4) 0.2581(4) 0.3960(5) 0.0350(19) Uani d PD 0.296(3) B 2
H H29D 0.5847 0.2312 0.3309 0.035 Uiso calc PR 0.296(3) B 2
H H29E 0.5326 0.2978 0.3661 0.035 Uiso calc PR 0.296(3) B 2
H H29F 0.5411 0.2319 0.4422 0.035 Uiso calc PR 0.296(3) B 2
C C30' 0.6950(3) 0.27830(17) 0.4706(3) 0.0407(12) Uani d PD 0.296(3) B 2
C C31' 0.8092(6) 0.3244(7) 0.6555(7) 0.0755(16) Uani d PD 0.296(3) B 2
H H31D 0.8227 0.2884 0.7127 0.076 Uiso calc PR 0.296(3) B 2
H H31E 0.8074 0.3670 0.6941 0.076 Uiso calc PR 0.296(3) B 2
H H31F 0.8709 0.3250 0.6203 0.076 Uiso calc PR 0.296(3) B 2
C C32' 0.5987(5) 0.3363(5) 0.5936(9) 0.0640(7) Uani d PD 0.296(3) B 2
H H32D 0.5300 0.3160 0.5400 0.064 Uiso calc PR 0.296(3) B 2
H H32E 0.5930 0.3848 0.5867 0.064 Uiso calc PR 0.296(3) B 2
H H32F 0.6056 0.3232 0.6734 0.064 Uiso calc PR 0.296(3) B 2
H H1N 0.5427(14) 0.4786(8) 0.8258(14) 0.050(4) Uiso d . 1 . .
H H2N 0.0950(14) 0.7006(8) 0.5988(14) 0.051(4) Uiso d . 1 . .

loop_
_atom_site_aniso_label
_atom_site_aniso_U_11
_atom_site_aniso_U_22
_atom_site_aniso_U_33
_atom_site_aniso_U_12
_atom_site_aniso_U_13
_atom_site_aniso_U_23
O1 0.0316(4) 0.0425(5) 0.0877(8) -0.0002(4) 0.0181(5) 0.0155(5)
O2 0.0371(5) 0.1051(10) 0.1216(11) 0.0164(6) 0.0331(6) 0.0727(9)
N1 0.0209(4) 0.0367(5) 0.0450(5) -0.0028(4) 0.0064(4) 0.0023(4)
N2 0.0294(5) 0.0402(5) 0.0566(6) 0.0078(4) 0.0216(5) 0.0101(5)
C1 0.0251(5) 0.0345(5) 0.0395(6) 0.0000(4) 0.0056(4) 0.0037(4)
C2 0.0287(6) 0.0417(6) 0.0533(7) -0.0003(5) 0.0030(5) -0.0107(5)
C3 0.0333(6) 0.0391(6) 0.0569(8) 0.0034(5) 0.0105(5) -0.0087(5)
C4 0.0259(5) 0.0386(6) 0.0424(6) 0.0026(4) 0.0086(4) 0.0088(5)
C5 0.0255(5) 0.0828(10) 0.0350(6) -0.0008(6) 0.0047(5) -0.0001(6)
C6 0.0330(6) 0.1067(13) 0.0342(7) -0.0063(7) 0.0032(5) -0.0150(7)
C7 0.0384(7) 0.0925(11) 0.0366(7) -0.0008(7) 0.0109(5) -0.0146(7)
C8 0.0289(5) 0.0663(8) 0.0345(6) 0.0015(5) 0.0093(5) -0.0020(5)
C9 0.0260(5) 0.0439(6) 0.0326(5) -0.0010(4) 0.0069(4) 0.0059(4)
C10 0.0257(5) 0.0508(7) 0.0314(5) -0.0004(5) 0.0065(4) 0.0068(5)
C11 0.0248(5) 0.0371(5) 0.0390(6) -0.0017(4) 0.0056(4) -0.0010(4)
C12 0.0231(5) 0.0358(5) 0.0355(6) -0.0015(4) 0.0048(4) -0.0045(4)
C13 0.0267(5) 0.0399(6) 0.0349(6) -0.0032(4) 0.0064(4) -0.0006(4)
C14 0.0251(5) 0.0487(7) 0.0475(7) -0.0040(5) 0.0095(5) -0.0022(5)
C15 0.0262(5) 0.0470(7) 0.0636(8) 0.0053(5) 0.0099(5) 0.0019(6)
C16 0.0351(6) 0.0390(6) 0.0693(9) 0.0048(5) 0.0138(6) 0.0083(6)
C17 0.0287(5) 0.0357(6) 0.0585(8) -0.0023(4) 0.0139(5) 0.0013(5)
C18 0.0267(5) 0.0480(7) 0.0464(7) 0.0023(5) 0.0108(5) 0.0095(5)
C19 0.0280(5) 0.0359(6) 0.0514(7) 0.0041(4) 0.0158(5) -0.0003(5)
C20 0.0360(6) 0.0461(7) 0.0593(8) 0.0051(5) 0.0241(6) 0.0023(6)
C21 0.0322(6) 0.0532(7) 0.0718(9) 0.0041(5) 0.0249(6) -0.0071(7)
C22 0.0290(6) 0.0459(7) 0.0720(9) 0.0085(5) 0.0120(6) -0.0097(6)
C23 0.0371(6) 0.0362(6) 0.0629(8) 0.0062(5) 0.0093(6) 0.0008(5)
C24 0.0324(6) 0.0364(6) 0.0585(8) 0.0024(5) 0.0168(5) 0.0026(5)
O3 0.029(3) 0.045(2) 0.063(3) -0.0101(18) 0.010(2) 0.0058(19)
N3 0.0276(8) 0.0433(8) 0.0431(9) -0.0043(6) 0.0101(6) -0.0019(6)
C25 0.0601(15) 0.074(3) 0.054(2) 0.0020(16) 0.0345(15) -0.0080(16)
C26 0.0294(11) 0.0442(11) 0.0456(11) -0.0063(8) 0.0136(9) 0.0043(8)
C27 0.0559(16) 0.0408(14) 0.0629(17) -0.0024(12) 0.0259(13) -0.0074(12)
C28 0.0333(17) 0.084(3) 0.055(2) -0.0037(16) 0.0100(17) -0.003(2)
O4 0.0530(12) 0.0441(10) 0.093(2) 0.0108(12) 0.0469(13) 0.0140(13)
N4 0.0427(10) 0.0441(9) 0.0682(13) 0.0054(8) 0.0312(9) 0.0068(8)
C29 0.063(2) 0.070(2) 0.135(4) -0.0239(17) 0.020(2) -0.039(2)
C30 0.0423(11) 0.0342(9) 0.0788(16) 0.0024(8) 0.0319(11) 0.0106(9)
C31 0.074(3) 0.064(3) 0.083(4) -0.005(2) 0.016(3) 0.008(3)
C32 0.0449(15) 0.0671(17) 0.092(2) -0.0063(13) 0.0378(16) -0.0175(13)
O3' 0.024(7) 0.081(9) 0.089(10) -0.012(5) -0.003(5) 0.013(7)
N3' 0.027(2) 0.052(2) 0.048(2) -0.0047(15) 0.0139(17) -0.0082(17)
C25' 0.123(9) 0.037(3) 0.058(5) -0.001(6) 0.054(6) -0.003(3)
C26' 0.039(3) 0.034(2) 0.043(3) -0.0057(18) 0.012(2) 0.0027(17)
C27' 0.116(9) 0.058(5) 0.062(7) -0.007(7) 0.038(6) -0.024(5)
C28' 0.015(3) 0.075(6) 0.069(8) -0.010(3) 0.002(3) 0.002(4)
O4' 0.044(3) 0.047(3) 0.098(5) 0.012(2) 0.041(3) 0.021(3)
N4' 0.053(3) 0.050(3) 0.070(3) -0.007(2) 0.018(3) 0.000(2)
C29' 0.028(3) 0.045(4) 0.036(4) 0.017(3) 0.015(3) 0.013(3)
C30' 0.037(2) 0.0300(19) 0.062(3) 0.0060(17) 0.026(2) 0.0163(18)
C31' 0.074(3) 0.064(3) 0.083(4) -0.005(2) 0.016(3) 0.008(3)
C32' 0.0449(15) 0.0671(17) 0.092(2) -0.0063(13) 0.0378(16) -0.0175(13)

loop_
_atom_type_symbol
_atom_type_description
_atom_type_scat_dispersion_real
_atom_type_scat_dispersion_imag
_atom_type_scat_source
C C 0.0033 0.0016 'International Tables Vol C Tables 4.2.6.8 and 6.1.1.4'
H H 0.0000 0.0000 'International Tables Vol C Tables 4.2.6.8 and 6.1.1.4'
N N 0.0061 0.0033 'International Tables Vol C Tables 4.2.6.8 and 6.1.1.4'
O O 0.0106 0.0060 'International Tables Vol C Tables 4.2.6.8 and 6.1.1.4'

loop_
_geom_angle_atom_site_label_1
_geom_angle_atom_site_label_2
_geom_angle_atom_site_label_3
_geom_angle
C11 N1 C12 127.94(10)
C11 N1 H1N 116.3(10)
C12 N1 H1N 115.4(10)
C18 N2 C19 128.48(10)
C18 N2 H2N 114.7(10)
C19 N2 H2N 116.8(10)
C2 C1 C9 120.50(10)
C2 C1 C11 118.73(10)
C9 C1 C11 120.68(10)
C1 C2 C3 120.71(11)
C1 C2 H2 119.6
C3 C2 H2 119.6
C4 C3 C2 120.52(12)
C4 C3 H3 119.7
C2 C3 H3 119.7
C3 C4 C10 120.51(10)
C3 C4 C18 119.13(11)
C10 C4 C18 120.31(11)
C6 C5 C10 121.22(12)
C6 C5 H5 119.4
C10 C5 H5 119.4
C5 C6 C7 120.40(12)
C5 C6 H6 119.8
C7 C6 H6 119.8
C8 C7 C6 120.14(13)
C8 C7 H7 119.9
C6 C7 H7 119.9
C7 C8 C9 121.14(11)
C7 C8 H8 119.4
C9 C8 H8 119.4
C8 C9 C1 122.66(10)
C8 C9 C10 118.65(10)
C1 C9 C10 118.70(11)
C4 C10 C5 122.54(11)
C4 C10 C9 119.04(10)
C5 C10 C9 118.43(11)
O1 C11 N1 125.21(10)
O1 C11 C1 120.32(10)
N1 C11 C1 114.47(10)
C13 C12 C17 119.75(10)
C13 C12 N1 123.86(10)
C17 C12 N1 116.38(10)
C12 C13 C14 119.32(11)
C12 C13 H13 120.3
C14 C13 H13 120.3
C15 C14 C13 120.91(11)
C15 C14 H14 119.5
C13 C14 H14 119.5
C14 C15 C16 119.72(11)
C14 C15 H15 120.1
C16 C15 H15 120.1
C17 C16 C15 120.13(12)
C17 C16 H16 119.9
C15 C16 H16 119.9
C16 C17 C12 120.17(11)
C16 C17 H17 119.9
C12 C17 H17 119.9
O2 C18 N2 124.87(11)
O2 C18 C4 120.95(11)
N2 C18 C4 114.17(10)
C24 C19 C20 119.88(11)
C24 C19 N2 116.82(10)
C20 C19 N2 123.30(11)
C21 C20 C19 119.08(13)
C21 C20 H20 120.5
C19 C20 H20 120.5
C22 C21 C20 121.04(13)
C22 C21 H21 119.5
C20 C21 H21 119.5
C21 C22 C23 119.84(12)
C21 C22 H22 120.1
C23 C22 H22 120.1
C22 C23 C24 120.00(13)
C22 C23 H23 120.0
C24 C23 H23 120.0
C23 C24 C19 120.15(12)
C23 C24 H24 119.9
C19 C24 H24 119.9
C26 N3 C28 124.8(3)
C26 N3 C27 119.5(2)
C28 N3 C27 115.2(3)
O3 C26 N3 121.5(2)
O3 C26 C25 121.1(2)
N3 C26 C25 117.3(2)
C30 N4 C32 125.5(2)
C30 N4 C31 119.4(2)
C32 N4 C31 115.2(3)
O4 C30 N4 121.0(2)
O4 C30 C29 121.8(2)
N4 C30 C29 117.1(2)
C26' N3' C28' 124.6(4)
C26' N3' C27' 119.1(4)
C28' N3' C27' 115.8(4)
C26' C25' H25D 109.5
C26' C25' H25E 109.5
H25D C25' H25E 109.5
C26' C25' H25F 109.5
H25D C25' H25F 109.5
H25E C25' H25F 109.5
O3' C26' N3' 121.6(4)
O3' C26' C25' 121.7(4)
N3' C26' C25' 116.7(3)
N3' C27' H27D 109.5
N3' C27' H27E 109.5
H27D C27' H27E 109.5
N3' C27' H27F 109.5
H27D C27' H27F 109.5
H27E C27' H27F 109.5
N3' C28' H28D 109.5
N3' C28' H28E 109.5
H28D C28' H28E 109.5
N3' C28' H28F 109.5
H28D C28' H28F 109.5
H28E C28' H28F 109.5
C30' N4' C32' 124.1(3)
C30' N4' C31' 120.0(4)
C32' N4' C31' 115.3(4)
C30' C29' H29D 109.5
C30' C29' H29E 109.5
H29D C29' H29E 109.5
C30' C29' H29F 109.5
H29D C29' H29F 109.5
H29E C29' H29F 109.5
O4' C30' N4' 122.9(3)
O4' C30' C29' 121.1(3)
N4' C30' C29' 115.9(3)
N4' C31' H31D 109.5
N4' C31' H31E 109.5
H31D C31' H31E 109.5
N4' C31' H31F 109.5
H31D C31' H31F 109.5
H31E C31' H31F 109.5
N4' C32' H32D 109.5
N4' C32' H32E 109.5
H32D C32' H32E 109.5
N4' C32' H32F 109.5
H32D C32' H32F 109.5
H32E C32' H32F 109.5

loop_
_geom_bond_atom_site_label_1
_geom_bond_atom_site_label_2
_geom_bond_distance
O1 C11 1.2251(14)
O2 C18 1.2127(16)
N1 C11 1.3455(15)
N1 C12 1.4166(14)
N1 H1N 0.912(16)
N2 C18 1.3415(16)
N2 C19 1.4148(14)
N2 H2N 0.905(17)
C1 C2 1.3685(17)
C1 C9 1.4207(16)
C1 C11 1.5074(15)
C2 C3 1.4049(17)
C2 H2 0.95
C3 C4 1.3686(17)
C3 H3 0.95
C4 C10 1.4180(17)
C4 C18 1.5065(15)
C5 C6 1.359(2)
C5 C10 1.4190(17)
C5 H5 0.95
C6 C7 1.4101(19)
C6 H6 0.95
C7 C8 1.3642(18)
C7 H7 0.95
C8 C9 1.4164(17)
C8 H8 0.95
C9 C10 1.4283(15)
C12 C13 1.3898(15)
C12 C17 1.3919(16)
C13 C14 1.3900(16)
C13 H13 0.95
C14 C15 1.3770(19)
C14 H14 0.95
C15 C16 1.3841(18)
C15 H15 0.95
C16 C17 1.3837(17)
C16 H16 0.95
C17 H17 0.95
C19 C24 1.3932(18)
C19 C20 1.3948(17)
C20 C21 1.3897(18)
C20 H20 0.95
C21 C22 1.379(2)
C21 H21 0.95
C22 C23 1.384(2)
C22 H22 0.95
C23 C24 1.3874(17)
C23 H23 0.95
C24 H24 0.95
O3 C26 1.234(2)
N3 C26 1.3338(19)
N3 C28 1.457(2)
N3 C27 1.465(3)
C25 C26 1.493(3)
C25 H25A 0.98
C25 H25B 0.98
C25 H25C 0.98
C27 H27A 0.98
C27 H27B 0.98
C27 H27C 0.98
C28 H28A 0.98
C28 H28B 0.98
C28 H28C 0.98
O4 C30 1.232(2)
N4 C30 1.333(2)
N4 C32 1.4621(17)
N4 C31 1.472(2)
C29 C30 1.494(4)
C29 H29A 0.98
C29 H29B 0.98
C29 H29C 0.98
C31 H31A 0.98
C31 H31B 0.98
C31 H31C 0.98
C32 H32A 0.98
C32 H32B 0.98
C32 H32C 0.98
O3' C26' 1.233(3)
N3' C26' 1.334(2)
N3' C28' 1.457(3)
N3' C27' 1.469(3)
C25' C26' 1.492(4)
C25' H25D 0.98
C25' H25E 0.98
C25' H25F 0.98
C27' H27D 0.98
C27' H27E 0.98
C27' H27F 0.98
C28' H28D 0.98
C28' H28E 0.98
C28' H28F 0.98
O4' C30' 1.232(3)
N4' C30' 1.333(2)
N4' C32' 1.459(3)
N4' C31' 1.469(3)
C29' C30' 1.496(4)
C29' H29D 0.98
C29' H29E 0.98
C29' H29F 0.98
C31' H31D 0.98
C31' H31E 0.98
C31' H31F 0.98
C32' H32D 0.98
C32' H32E 0.98
C32' H32F 0.98

loop_
_geom_hbond_atom_site_label_D
_geom_hbond_atom_site_label_H
_geom_hbond_atom_site_label_A
_geom_hbond_site_symmetry_A
_geom_hbond_distance_DH
_geom_hbond_distance_HA
_geom_hbond_distance_DA
_geom_hbond_angle_DHA
N1 H1N O3 . 0.912(16) 1.975(17) 2.883(5) 174.0(10)
N1 H1N O3' . 0.912(16) 1.91(2) 2.818(16) 174.0(10)
N2 H2N O4 3_666 0.905(17) 1.937(17) 2.829(3) 169.0(10)
N2 H2N O4' 3_666 0.905(17) 1.936(18) 2.836(6) 172.0(10)
C13 H13 O1 . 0.95 2.29 2.8866(16) 120
C14 H14 O2 1_655 0.95 2.43 3.2491(19) 144
C16 H16 O4 4_566 0.95 2.42 3.306(4) 155
C20 H20 O2 . 0.95 2.28 2.878(2) 120

loop_
_geom_torsion_atom_site_label_1
_geom_torsion_atom_site_label_2
_geom_torsion_atom_site_label_3
_geom_torsion_atom_site_label_4
_geom_torsion
C9 C1 C2 C3 -0.65(19)
C11 C1 C2 C3 175.97(12)
C1 C2 C3 C4 0.2(2)
C2 C3 C4 C10 0.94(19)
C2 C3 C4 C18 178.29(12)
C10 C5 C6 C7 -0.7(3)
C5 C6 C7 C8 0.9(3)
C6 C7 C8 C9 0.0(2)
C7 C8 C9 C1 178.90(13)
C7 C8 C9 C10 -1.2(2)
C2 C1 C9 C8 179.92(12)
C11 C1 C9 C8 3.37(17)
C2 C1 C9 C10 -0.02(17)
C11 C1 C9 C10 -176.57(10)
C3 C4 C10 C5 178.25(12)
C18 C4 C10 C5 0.93(18)
C3 C4 C10 C9 -1.59(17)
C18 C4 C10 C9 -178.90(10)
C6 C5 C10 C4 179.73(14)
C6 C5 C10 C9 -0.4(2)
C8 C9 C10 C4 -178.83(11)
C1 C9 C10 C4 1.11(16)
C8 C9 C10 C5 1.33(17)
C1 C9 C10 C5 -178.73(11)
C12 N1 C11 O1 2.8(2)
C12 N1 C11 C1 -176.75(10)
C2 C1 C11 O1 -69.98(17)
C9 C1 C11 O1 106.63(14)
C2 C1 C11 N1 109.60(13)
C9 C1 C11 N1 -73.79(14)
C11 N1 C12 C13 -10.78(19)
C11 N1 C12 C17 168.26(12)
C17 C12 C13 C14 -0.42(17)
N1 C12 C13 C14 178.59(11)
C12 C13 C14 C15 -0.49(19)
C13 C14 C15 C16 0.7(2)
C14 C15 C16 C17 0.0(2)
C15 C16 C17 C12 -0.9(2)
C13 C12 C17 C16 1.12(19)
N1 C12 C17 C16 -177.96(12)
C19 N2 C18 O2 2.6(2)
C19 N2 C18 C4 -178.06(12)
C3 C4 C18 O2 -87.20(19)
C10 C4 C18 O2 90.16(18)
C3 C4 C18 N2 93.44(15)
C10 C4 C18 N2 -89.20(14)
C18 N2 C19 C24 -172.48(13)
C18 N2 C19 C20 8.2(2)
C24 C19 C20 C21 0.0(2)
N2 C19 C20 C21 179.31(13)
C19 C20 C21 C22 -0.9(2)
C20 C21 C22 C23 1.0(2)
C21 C22 C23 C24 -0.4(2)
C22 C23 C24 C19 -0.5(2)
C20 C19 C24 C23 0.6(2)
N2 C19 C24 C23 -178.71(12)
C28 N3 C26 O3 -175.7(6)
C27 N3 C26 O3 -3.8(5)
C28 N3 C26 C25 4.2(6)
C27 N3 C26 C25 176.1(5)
C32 N4 C30 O4 178.2(3)
C31 N4 C30 O4 0.2(5)
C32 N4 C30 C29 -1.5(5)
C31 N4 C30 C29 -179.5(5)
C28' N3' C26' O3' 171.7(15)
C27' N3' C26' O3' 0.0(15)
C28' N3' C26' C25' -6.3(13)
C27' N3' C26' C25' -178.0(12)
C32' N4' C30' O4' 178.3(8)
C31' N4' C30' O4' -10.0(10)
C32' N4' C30' C29' -4.0(9)
C31' N4' C30' C29' 167.6(8)
